data_2101352
loop_
_publ_author_name
'Sheikh-Ali, B. M.'
'Rapta, M.'
'Jameson, G. B.'
'Weiss, R. G.'

_publ_section_title
;
 Molecular conformations and crystal packing properties of five
 4-alkyl-<i>N</i>-(4-cyanophenyl)piperidines by X-ray diffraction: a
 surprising dependence upon alkyl chain length
;
_journal_issue 5
_journal_name_full 'Acta Crystallographica Section B'
_journal_page_first 823
_journal_page_last 835
_journal_paper_doi 10.1107/S0108768194013054
_journal_volume 51
_journal_year 1995
_chemical_formula_sum 'C16 H22 N2'
_chemical_formula_weight 242.40
_space_group_crystal_system monoclinic
_space_group_IT_number 4
_space_group_name_Hall 'P 2yb'
_space_group_name_H-M_alt 'P 1 21 1'
_cell_angle_alpha 90.0
_cell_angle_beta 90.43(3)
_cell_angle_gamma 90.0
_cell_formula_units_Z 8
_cell_length_a 8.317(2)
_cell_length_b 17.435(3)
_cell_length_c 20.011(4)
_cell_volume 2901.7(10)
_diffrn_radiation_type Mo
_diffrn_radiation_wavelength 0.71073
_exptl_absorpt_coefficient_mu 0.065
_exptl_crystal_density_diffrn 1.110
_exptl_crystal_F_000 1056
_cod_data_source_file gr0375.cif
_cod_data_source_block gr0375a
_cod_depositor_comments
;
 Marking atoms 'C(16A)', 'C(18A)', 'H(16A)', 'H(16B)', 'H(18A)', 'H(18B)',
 'H(18C)' and 'C(16W)', 'C(18W)' as belonging to disorder sites '1' and '2'
 with the occupancies of 0.86(2) and 0.14(2) respectively after consulting
 the original publication.

 Antanas Vaitkus,
 2018-02-05
;
_cod_database_code 2101352

loop_
_space_group_symop_id
_space_group_symop_operation_xyz
1 x,y,z
2 -x,y+1/2,-z

loop_
_atom_site_label
_atom_site_fract_x
_atom_site_fract_y
_atom_site_fract_z
_atom_site_occupancy
_atom_site_disorder_group
_atom_site_attached_hydrogens
_atom_site_U_iso_or_equiv
N(1A) .1106(10) .8134(6) .2033(4) 1 . 0 .084(3)
C(2A) .1130(11) .7495(7) .1880(5) 1 . 0 .068(3)
C(3A) .1182(9) .6719(6) .1696(4) 1 . 0 .059(2)
C(4A) .1222(9) .6495(6) .1037(4) 1 . 0 .062(2)
C(5A) .1268(9) .5741(6) .0868(4) 1 . 0 .057(2)
C(6A) .1269(9) .5135(7) .1325(4) 1 . 0 .058(3)
C(7A) .1256(9) .5363(5) .2015(4) 1 . 0 .060(2)
C(8A) .1232(9) .6133(6) .2187(4) 1 . 0 .065(3)
N(9A) .1416(7) .4369(4) .1168(3) 1 . 0 .053(2)
C(10A) .0957(9) .4152(6) .0470(4) 1 . 0 .066(2)
C(11A) .1515(9) .3363(5) .0297(3) 1 . 0 .059(2)
C(12A) .0985(8) .2748(5) .0794(4) 1 . 0 .057(2)
C(13A) .1512(8) .2997(5) .1461(4) 1 . 0 .052(2)
C(14A) .1015(10) .3789(5) .1662(4) 1 . 0 .066(2)
C(15A) .1587(9) .1934(6) .0594(4) 1 . 0 .067(2)
C(16A) .0892(10) .1283(6) .1000(4) 0.86(2) 1 0 .053(3)
C(17A) .1546(11) .0495(6) .0806(5) 1 . 0 .073(3)
C(18A) .0792(14) -.0147(7) .1165(5) 0.86(2) 1 0 .078(4)
N(1D) -.1112(10) .5735(7) .4542(4) 1 . 0 .087(3)
C(2D) -.1102(9) .6388(7) .4431(5) 1 . 0 .062(3)
C(3D) -.1140(8) .7195(6) .4266(4) 1 . 0 .058(2)
C(4D) -.1107(9) .7756(6) .4734(4) 1 . 0 .063(2)
C(5D) -.1140(9) .8506(6) .4565(4) 1 . 0 .062(3)
C(6D) -.1194(8) .8766(6) .3908(4) 1 . 0 .046(2)
C(7D) -.1252(9) .8171(7) .3416(5) 1 . 0 .068(3)
C(8D) -.1208(9) .7417(7) .3598(4) 1 . 0 .067(3)
N(9D) -.1173(7) .9509(5) .3727(3) 1 . 0 .060(2)
C(10D) -.1665(9) 1.0109(6) .4217(4) 1 . 0 .067(2)
C(11D) -.1181(9) 1.0878(6) .4052(4) 1 . 0 .067(3)
C(12D) -.1601(9) 1.1160(6) .3336(4) 1 . 0 .064(2)
C(13D) -.1069(10) 1.0546(7) .2858(4) 1 . 0 .075(3)
C(14D) -.1522(11) .9742(6) .3027(4) 1 . 0 .075(3)
C(15D) -.1027(8) 1.1924(6) .3157(4) 1 . 0 .064(2)
C(16D) -.1653(8) 1.2622(6) .3536(4) 1 . 0 .064(2)
C(17D) -.1058(11) 1.3370(7) .3322(5) 1 . 0 .081(3)
C(18D) -.1653(13) 1.4082(7) .3684(5) 1 . 0 .101(3)
N(1C) .6344(10) .0688(6) .0512(4) 1 . 0 .080(2)
C(2C) .6348(9) .1336(7) .0628(5) 1 . 0 .064(3)
C(3C) .6347(8) .2153(6) .0792(5) 1 . 0 .062(3)
C(4C) .6289(9) .2716(6) .0319(4) 1 . 0 .062(3)
C(5C) .6293(9) .3459(6) .0478(4) 1 . 0 .059(2)
C(6C) .6302(8) .3722(6) .1139(4) 1 . 0 .046(2)
C(7C) .6378(9) .3129(7) .1639(4) 1 . 0 .061(3)
C(8C) .6406(9) .2367(7) .1467(4) 1 . 0 .067(3)
N(9C) .6350(7) .4469(5) .1327(3) 1 . 0 .052(2)
C(10C) .5962(10) .5040(6) .0824(4) 1 . 0 .070(3)
C(11C) .6440(9) .5831(6) .0993(4) 1 . 0 .067(3)
C(12C) .5919(8) .6112(5) .1708(3) 1 . 0 .054(2)
C(13C) .6423(11) .5493(6) .2189(4) 1 . 0 .079(3)
C(14C) .5904(9) .4705(5) .2003(3) 1 . 0 .059(2)
C(15C) .6440(9) .6896(5) .1894(4) 1 . 0 .063(2)
C(16C) .5883(8) .7568(5) .1483(4) 1 . 0 .059(2)
C(17C) .6342(10) .8333(6) .1730(4) 1 . 0 .068(3)
C(18C) .5688(12) .9004(6) .1334(5) 1 . 0 .095(3)
N(1B) .3692(9) .3304(7) .2943(4) 1 . 0 .082(2)
C(2B) .3717(11) .2682(7) .3078(5) 1 . 0 .064(3)
C(3B) .3764(8) .1906(6) .3244(4) 1 . 0 .054(2)
C(4B) .3781(8) .1639(6) .3906(4) 1 . 0 .055(2)
C(5B) .3738(9) .0889(6) .4068(4) 1 . 0 .059(3)
C(6B) .3756(9) .0316(6) .3592(4) 1 . 0 .052(2)
C(7B) .3695(8) .0550(6) .2900(4) 1 . 0 .055(2)
C(8B) .3700(8) .1316(6) .2744(4) 1 . 0 .060(2)
N(9B) .3826(7) -.0465(5) .3753(3) 1 . 0 .054(2)
C(10B) .3496(11) -.0668(6) .4447(4) 1 . 0 .078(3)
C(11B) .4032(10) -.1461(6) .4622(4) 1 . 0 .066(3)
C(12B) .3454(9) -.2084(5) .4129(4) 1 . 0 .060(2)
C(13B) .3913(10) -.1848(6) .3441(4) 1 . 0 .069(3)
C(14B) .3343(9) -.1033(5) .3266(4) 1 . 0 .062(2)
C(15B) .4108(8) -.2868(6) .4332(4) 1 . 0 .065(2)
C(16B) .3453(9) -.3528(6) .3917(4) 1 . 0 .066(2)
C(17B) .3985(12) -.4323(7) .4169(5) 1 . 0 .080(3)
C(18B) .3217(13) -.4975(7) .3839(5) 1 . 0 .102(3)
C(16W) .187(15) .142(8) .119(9) 0.14(2) 2 2 .16(4)
C(18W) .22(2) -.013(10) .127(7) 0.14(2) 2 3 .22(6)
H(4AA) .1206(9) .6872(6) .0689(4) 1 . 0 .075
H(5AA) .1256(9) .5600(6) .0405(4) 1 . 0 .069
H(7AA) .1248(9) .4992(5) .2370(4) 1 . 0 .072
H(8AA) .1260(9) .6278(6) .2650(4) 1 . 0 .078
H(10A) .1431(9) .4511(6) .0167(4) 1 . 0 .080
H(10B) -.0190(9) .4185(6) .0424(4) 1 . 0 .080
H(11A) .2667(9) .3357(3) .0272(3) 1 . 0 .071
H(11B) .1095(9) .3226(5) -.0134(3) 1 . 0 .071
H(12A) -.0169(8) .2733(5) .0793(4) 1 . 0 .068
H(13A) .2665(8) .2982(5) .1472(4) 1 . 0 .062
H(13B) .1132(8) .2644(5) .1792(4) 1 . 0 .062
H(14A) -.0135(10) .3795(5) .1696(4) 1 . 0 .080
H(14B) .1453(10) .3916(5) .2093(4) 1 . 0 .080
H(15A) .2738(9) .1930(6) .0631(4) 1 . 0 .081
H(15B) .1310(9) .1839(6) .0135(4) 1 . 0 .081
H(16A) -.0260(10) .1288(6) .0970(4) 0.86(2) 1 0 .063
H(16B) .1192(10) .1366(6) .1458(4) 0.86(2) 1 0 .063
H(17A) .2692(11) .0485(6) .0859(5) 1 . 0 .088
H(17B) .1307(11) .0432(6) .0338(5) 1 . 0 .088
H(18A) .1085(14) -.0622(7) .0956(5) 0.86(2) 1 0 .095
H(18B) -.0357(14) -.0097(7) .1163(5) 0.86(2) 1 0 .095
H(18C) .1185(14) -.0140(7) .1616(5) 0.86(2) 1 0 .095
H(4DA) -.1073(9) .7614(6) .5197(4) 1 . 0 .076
H(5DA) -.1086(9) .8891(6) .4908(4) 1 . 0 .074
H(7DA) -.1256(9) .8298(7) .2948(5) 1 . 0 .082
H(8DA) -.1262(9) .7026(7) .3260(4) 1 . 0 .081
H(10C) -.1223(9) .9969(6) .4644(4) 1 . 0 .080
H(10D) -.2814(9) 1.0108(6) .4255(4) 1 . 0 .080
H(11C) -.0033(9) 1.0902(6) .4101(4) 1 . 0 .080
H(11D) -.1638(9) 1.1227(6) .4369(4) 1 . 0 .080
H(12B) -.2753(9) 1.1172(6) .3308(4) 1 . 0 .077
H(13C) -.1447(10) 1.0659(7) .2414(4) 1 . 0 .090
H(13D) .0084(10) 1.0563(7) .2850(4) 1 . 0 .090
H(14C) -.2659(11) .9696(6) .2954(4) 1 . 0 .091
H(14D) -.0998(11) .9388(6) .2732(4) 1 . 0 .091
H(15C) -.1259(8) 1.1997(6) .2691(4) 1 . 0 .077
H(15D) .0122(8) 1.1923(6) .3206(4) 1 . 0 .077
H(16C) -.2800(8) 1.2631(6) .3484(4) 1 . 0 .077
H(16D) -.1423(8) 1.2554(6) .4003(4) 1 . 0 .077
H(17C) -.1266(11) 1.3430(7) .2853(4) 1 . 0 .097
H(17D) .0088(11) 1.3360(7) .3382(4) 1 . 0 .097
H(18D) -.1142(12) 1.4533(6) .3509(5) 1 . 0 .092
H(18E) -.1430(12) 1.4043(6) .4154(5) 1 . 0 .092
H(18F) -.2794(12) 1.4118(6) .3613(5) 1 . 0 .092
H(4CA) .6243(9) .2569(6) -.0143(4) 1 . 0 .075
H(5CA) .6287(9) .3843(6) .0134(4) 1 . 0 .071
H(7CA) .6437(9) .3270(7) .2103(4) 1 . 0 .074
H(8CA) .6399(9) .1979(7) .1808(4) 1 . 0 .080
H(10E) .4822(10) .5024(6) .0749(4) 1 . 0 .084
H(10F) .6478(10) .4901(6) .0414(4) 1 . 0 .084
H(11E) .5980(9) .6170(6) .0666(4) 1 . 0 .080
H(11F) .7588(9) .5873(6) .0961(4) 1 . 0 .080
H(12C) .4766(8) .6117(5) .1720(3) 1 . 0 .065
H(13E) .6044(11) .5609(6) .2630(4) 1 . 0 .095
H(13F) .7577(11) .5497(6) .2207(4) 1 . 0 .095
H(14E) .6363(9) .4344(5) .2313(3) 1 . 0 .070
H(14F) .4756(9) .4676(5) .2041(3) 1 . 0 .070
H(15E) .6102(9) .6983(5) .2345(4) 1 . 0 .076
H(15F) .7594(9) .6903(5) .1896(4) 1 . 0 .076
H(16D2) .4729(8) .7549(5) .1480(4) 1 . 0 .071
H(16E) .6232(8) .7495(5) .1031(4) 1 . 0 .071
H(17E) .7493(10) .8360(6) .1729(4) 1 . 0 .082
H(17F) .6000(10) .8381(6) .2185(4) 1 . 0 .082
H(18G) .5937(12) .9469(6) .1568(5) 1 . 0 .119
H(18H) .4542(12) .8956(6) .1285(5) 1 . 0 .119
H(18I) .6170(12) .9016(6) .0899(5) 1 . 0 .119
H(4BA) .3862(8) .2006(6) .4261(4) 1 . 0 .066
H(5BA) .3696(9) .0735(6) .4528(4) 1 . 0 .071
H(7B) .3646(8) .0167(6) .2556(4) 1 . 0 .066
H(8BA) .3687(8) .1469(6) .2283(4) 1 . 0 .072
H(10G) .2362(11) -.0640(6) .4526(4) 1 . 0 .094
H(10H) .4024(11) -.0307(6) .4736(4) 1 . 0 .094
H(11F2) .3720(10) -.1593(6) .5069(4) 1 . 0 .079
H(11G) .5184(10) -.1462(6) .4607(4) 1 . 0 .079
H(12D) .2302(9) -.2100(5) .4149(4) 1 . 0 .072
H(13G) .3508(10) -.2207(6) .3116(4) 1 . 0 .083
H(13H) .5064(10) -.1857(6) .3421(4) 1 . 0 .083
H(14G) .3772(9) -.0891(5) .2840(4) 1 . 0 .075
H(14H) .2193(9) -.1043(5) .3225(4) 1 . 0 .075
H(15E2) .3885(8) -.2964(6) .4795(4) 1 . 0 .078
H(15F2) .5254(8) -.2851(6) .4283(4) 1 . 0 .078
H(16F) .3810(9) -.3477(5) .3464(4) 1 . 0 .080
H(16G) .2300(9) -.3510(5) .3915(4) 1 . 0 .080
H(17E2) .3730(12) -.4348(7) .4636(5) 1 . 0 .096
H(17F2) .5131(12) -.4361(7) .4129(5) 1 . 0 .096
H(18J) .3653(13) -.5440(7) .4022(5) 1 . 0 .215
H(18K) .3440(13) -.4951(7) .3370(5) 1 . 0 .215
H(18L) .2076(13) -.4964(7) .3906(5) 1 . 0 .215

loop_
_geom_angle_atom_site_label_1
_geom_angle_atom_site_label_2
_geom_angle_atom_site_label_3
_geom_angle
N(1A) C(2A) C(3A) 179.3(11)
C(4A) C(3A) C(2A) 121.9(9)
C(4A) C(3A) C(8A) 117.2(9)
C(2A) C(3A) C(8A) 120.9(9)
C(5A) C(4A) C(3A) 121.1(9)
C(4A) C(5A) C(6A) 124.8(9)
N(9A) C(6A) C(5A) 125.7(8)
N(9A) C(6A) C(7A) 119.4(9)
C(5A) C(6A) C(7A) 114.1(10)
C(8A) C(7A) C(6A) 120.6(9)
C(7A) C(8A) C(3A) 121.7(9)
C(6A) N(9A) C(14A) 119.7(7)
C(6A) N(9A) C(10A) 116.0(8)
C(14A) N(9A) C(10A) 113.7(7)
N(9A) C(10A) C(11A) 111.9(7)
C(10A) C(11A) C(12A) 113.8(6)
C(13A) C(12A) C(11A) 107.4(7)
C(13A) C(12A) C(15A) 114.1(7)
C(11A) C(12A) C(15A) 112.2(6)
C(12A) C(13A) C(14A) 115.9(8)
N(9A) C(14A) C(13A) 113.1(7)
C(16W) C(15A) C(16A) 35(5)
C(16W) C(15A) C(12A) 112(5)
C(16A) C(15A) C(12A) 114.9(6)
C(16W) C(16A) C(15A) 75(8)
C(16W) C(16A) C(17A) 92(8)
C(15A) C(16A) C(17A) 113.6(7)
C(18A) C(17A) C(18W) 48(6)
C(18A) C(17A) C(16A) 114.0(8)
C(18W) C(17A) C(16A) 129(5)
C(18A) C(17A) C(16W) 121(4)
C(18W) C(17A) C(16W) 108(7)
C(16A) C(17A) C(16W) 31(4)
C(18W) C(18A) C(17A) 68(7)
N(1D) C(2D) C(3D) 177.3(11)
C(4D) C(3D) C(8D) 117.6(10)
C(4D) C(3D) C(2D) 123.0(9)
C(8D) C(3D) C(2D) 119.4(10)
C(5D) C(4D) C(3D) 121.8(9)
C(4D) C(5D) C(6D) 123.4(9)
N(9D) C(6D) C(5D) 124.4(9)
N(9D) C(6D) C(7D) 120.9(9)
C(5D) C(6D) C(7D) 114.7(10)
C(8D) C(7D) C(6D) 120.9(9)
C(7D) C(8D) C(3D) 121.6(10)
C(6D) N(9D) C(14D) 120.8(8)
C(6D) N(9D) C(10D) 119.7(7)
C(14D) N(9D) C(10D) 112.1(8)
C(11D) C(10D) N(9D) 115.1(7)
C(10D) C(11D) C(12D) 116.5(8)
C(15D) C(12D) C(13D) 113.2(7)
C(15D) C(12D) C(11D) 116.5(8)
C(13D) C(12D) C(11D) 107.2(8)
C(14D) C(13D) C(12D) 116.7(7)
N(9D) C(14D) C(13D) 115.0(8)
C(12D) C(15D) C(16D) 119.4(7)
C(17D) C(16D) C(15D) 116.7(7)
C(16D) C(17D) C(18D) 118.6(7)
N(1C) C(2C) C(3C) 178.6(12)
C(4C) C(3C) C(8C) 118.6(10)
C(4C) C(3C) C(2C) 123.0(10)
C(8C) C(3C) C(2C) 118.4(10)
C(5C) C(4C) C(3C) 122.2(9)
C(4C) C(5C) C(6C) 122.8(9)
N(9C) C(6C) C(5C) 125.0(9)
N(9C) C(6C) C(7C) 119.7(8)
C(5C) C(6C) C(7C) 115.1(9)
C(8C) C(7C) C(6C) 121.3(9)
C(7C) C(8C) C(3C) 119.9(10)
C(6C) N(9C) C(10C) 117.5(7)
C(6C) N(9C) C(14C) 121.1(7)
C(10C) N(9C) C(14C) 113.1(7)
N(9C) C(10C) C(11C) 115.1(7)
C(10C) C(11C) C(12C) 115.1(7)
C(15C) C(12C) C(13C) 115.0(7)
C(15C) C(12C) C(11C) 115.7(7)
C(13C) C(12C) C(11C) 106.3(7)
C(14C) C(13C) C(12C) 115.1(7)
N(9C) C(14C) C(13C) 114.5(7)
C(12C) C(15C) C(16C) 119.6(7)
C(17C) C(16C) C(15C) 116.3(6)
C(16C) C(17C) C(18C) 115.7(7)
N(1B) C(2B) C(3B) 179.4(11)
C(2B) C(3B) C(4B) 123.2(8)
C(2B) C(3B) C(8B) 122.0(8)
C(4B) C(3B) C(8B) 114.8(9)
C(5B) C(4B) C(3B) 123.4(9)
C(4B) C(5B) C(6B) 122.4(9)
C(5B) C(6B) N(9B) 123.1(8)
C(5B) C(6B) C(7B) 117.0(9)
N(9B) C(6B) C(7B) 119.9(9)
C(8B) C(7B) C(6B) 119.6(9)
C(7B) C(8B) C(3B) 122.7(8)
C(6B) N(9B) C(14B) 120.0(7)
C(6B) N(9B) C(10B) 116.7(8)
C(14B) N(9B) C(10B) 114.9(7)
N(9B) C(10B) C(11B) 113.1(8)
C(10B) C(11B) C(12B) 114.3(7)
C(13B) C(12B) C(15B) 113.6(7)
C(13B) C(12B) C(11B) 108.5(7)
C(15B) C(12B) C(11B) 110.7(7)
C(12B) C(13B) C(14B) 112.6(7)
N(9B) C(14B) C(13B) 113.4(7)
C(16B) C(15B) C(12B) 114.1(7)
C(15B) C(16B) C(17B) 113.8(7)
C(18B) C(17B) C(16B) 115.4(8)
C(16A) C(16W) C(15A) 70(7)
C(16A) C(16W) C(17A) 57(7)
C(15A) C(16W) C(17A) 98(6)
C(18A) C(18W) C(17A) 64(7)

loop_
_geom_bond_atom_site_label_1
_geom_bond_atom_site_label_2
_geom_bond_distance
N(1A) C(2A) 1.16(2)
C(2A) C(3A) 1.40(2)
C(3A) C(4A) 1.375(11)
C(3A) C(8A) 1.420(13)
C(4A) C(5A) 1.355(14)
C(5A) C(6A) 1.400(14)
C(6A) N(9A) 1.377(13)
C(6A) C(7A) 1.437(12)
C(7A) C(8A) 1.386(13)
N(9A) C(14A) 1.454(10)
N(9A) C(10A) 1.492(9)
C(10A) C(11A) 1.492(13)
C(11A) C(12A) 1.529(11)
C(12A) C(13A) 1.466(10)
C(12A) C(15A) 1.559(12)
C(13A) C(14A) 1.499(12)
C(15A) C(16W) 1.55(12)
C(15A) C(16A) 1.512(13)
C(16A) C(16W) 0.93(12)
C(16A) C(17A) 1.527(14)
C(17A) C(18A) 1.473(14)
C(17A) C(18W) 1.5(2)
C(17A) C(16W) 1.81(13)
C(18A) C(18W) 1.2(2)
N(1D) C(2D) 1.16(2)
C(2D) C(3D) 1.45(2)
C(3D) C(4D) 1.355(13)
C(3D) C(8D) 1.394(12)
C(4D) C(5D) 1.351(14)
C(5D) C(6D) 1.392(12)
C(6D) N(9D) 1.347(12)
C(6D) C(7D) 1.428(14)
C(7D) C(8D) 1.37(2)
N(9D) C(14D) 1.485(10)
N(9D) C(10D) 1.492(11)
C(10D) C(11D) 1.437(14)
C(11D) C(12D) 1.552(11)
C(12D) C(15D) 1.459(13)
C(12D) C(13D) 1.504(13)
C(13D) C(14D) 1.49(2)
C(15D) C(16D) 1.526(12)
C(16D) C(17D) 1.460(14)
C(17D) C(18D) 1.52(2)
N(1C) C(2C) 1.154(14)
C(2C) C(3C) 1.46(2)
C(3C) C(4C) 1.364(13)
C(3C) C(8C) 1.403(12)
C(4C) C(5C) 1.334(13)
C(5C) C(6C) 1.400(11)
C(6C) N(9C) 1.359(11)
C(6C) C(7C) 1.438(14)
C(7C) C(8C) 1.37(2)
N(9C) C(10C) 1.450(11)
N(9C) C(14C) 1.465(9)
C(10C) C(11C) 1.472(14)
C(11C) C(12C) 1.577(11)
C(12C) C(15C) 1.480(12)
C(12C) C(13C) 1.503(12)
C(13C) C(14C) 1.489(13)
C(15C) C(16C) 1.504(11)
C(16C) C(17C) 1.470(13)
C(17C) C(18C) 1.513(13)
N(1B) C(2B) 1.118(14)
C(2B) C(3B) 1.39(2)
C(3B) C(4B) 1.402(11)
C(3B) C(8B) 1.436(12)
C(4B) C(5B) 1.347(14)
C(5B) C(6B) 1.383(13)
C(6B) N(9B) 1.398(12)
C(6B) C(7B) 1.443(11)
C(7B) C(8B) 1.373(14)
N(9B) C(14B) 1.445(10)
N(9B) C(10B) 1.461(10)
C(10B) C(11B) 1.491(14)
C(11B) C(12B) 1.541(11)
C(12B) C(13B) 1.489(10)
C(12B) C(15B) 1.525(12)
C(13B) C(14B) 1.538(13)
C(15B) C(16B) 1.516(12)
C(16B) C(17B) 1.539(14)
C(17B) C(18B) 1.458(14)
